data_2007575
loop_
_publ_author_name
Ramalingam,Kuppukkannu
'Shawkataly, Omar bin'
'Fun, Hoong-Kun'
'Ibrahim,Abdul Razak'

_publ_section_title
;[1,4-Bis(diphenylphosphino)butane-<i>P</i>,<i>P</i>'](<i>N</i>,<i>N</i>'-diethyldithiocarbamato-<i>S</i>,<i>S</i>')nickel(II)
 Perchlorate
;
_journal_issue 9
_journal_name_full 'Acta Crystallographica Section C'
_journal_page_first 1223
_journal_page_last 1225
_journal_paper_doi 10.1107/S0108270198001917
_journal_volume 54
_journal_year 1998
_chemical_formula_iupac '[Ni(C5 H10 N S2) (C28 H28 P2)](Cl O4)'
_chemical_formula_sum 'C33 H38 Cl N Ni O4 P2 S2'
_chemical_formula_weight 732.86
_chemical_name_systematic
;
(1,4-bis(diphenylphosphino-k,P,P')butane)(N,N'-diethyldithiocarbamato)-
nickel(II) perchlorate.
;
_space_group_IT_number 14
_symmetry_cell_setting monoclinic
_symmetry_space_group_name_Hall '-P 2yn'
_symmetry_space_group_name_H-M 'P 1 21/n 1'
_audit_creation_method SHELXL
_cell_angle_alpha 90.00
_cell_angle_beta 100.010(10)
_cell_angle_gamma 90.00
_cell_formula_units_Z 4
_cell_length_a 18.9510(10)
_cell_length_b 9.1040(10)
_cell_length_c 20.842(2)
_cell_measurement_reflns_used 41
_cell_measurement_temperature 293(2)
_cell_measurement_theta_max 27.50
_cell_measurement_theta_min 1.75
_cell_volume 3541.1(6)
_computing_cell_refinement XSCANS
_computing_data_collection 'XSCANS (Siemens, 1994)'
_computing_data_reduction XSCANS
_computing_molecular_graphics SHELXTL/PC
_computing_publication_material 'SHELXL93. Geometric calculations: PARST (Nardelli, 1983)'
_computing_structure_refinement 'SHELXL93 (Sheldrick, 1993)'
_computing_structure_solution 'SHELXTL/PC(Sheldrick, 1990)'
_diffrn_ambient_temperature 293(2)
_diffrn_measurement_device 'Siemens P4 diffractometer'
_diffrn_measurement_method '\q/2\q scans'
_diffrn_radiation_monochromator graphite
_diffrn_radiation_source 'fine-focus sealed tube'
_diffrn_radiation_type MoK\a
_diffrn_radiation_wavelength 0.71073
_diffrn_reflns_av_R_equivalents 0.0198
_diffrn_reflns_av_sigmaI/netI 0.0418
_diffrn_reflns_limit_h_max 24
_diffrn_reflns_limit_h_min -1
_diffrn_reflns_limit_k_max 11
_diffrn_reflns_limit_k_min -1
_diffrn_reflns_limit_l_max 26
_diffrn_reflns_limit_l_min -27
_diffrn_reflns_number 9858
_diffrn_reflns_theta_max 27.50
_diffrn_reflns_theta_min 1.60
_diffrn_standards_decay_% <3
_diffrn_standards_interval_count 97
_diffrn_standards_number 3
_exptl_absorpt_coefficient_mu 0.868
_exptl_absorpt_correction_T_max 0.732
_exptl_absorpt_correction_T_min 0.521
_exptl_absorpt_correction_type 'Empirical \y scans (Siemens, 1994)'
_exptl_crystal_colour Red
_exptl_crystal_density_diffrn 1.375
_exptl_crystal_density_meas ?
_exptl_crystal_description 'Irregular plate'
_exptl_crystal_F_000 1528
_exptl_crystal_size_max 0.86
_exptl_crystal_size_mid 0.62
_exptl_crystal_size_min 0.36
_refine_diff_density_max 0.720
_refine_diff_density_min -0.295
_refine_ls_extinction_method none
_refine_ls_goodness_of_fit_all 0.945
_refine_ls_goodness_of_fit_obs 1.076
_refine_ls_hydrogen_treatment 'H atoms: see text'
_refine_ls_matrix_type full
_refine_ls_number_parameters 518
_refine_ls_number_reflns 8049
_refine_ls_number_restraints 2
_refine_ls_restrained_S_all 0.944
_refine_ls_restrained_S_obs 1.076
_refine_ls_R_factor_all 0.0713
_refine_ls_R_factor_obs .0441
_refine_ls_shift/esd_max 0.001
_refine_ls_shift/esd_mean 0.000
_refine_ls_structure_factor_coef Fsqd
_refine_ls_weighting_details 'w = 1/[\s^2^(Fo^2^)+(0.0808P)^2^] where P=(Fo^2^+2Fc^2^)/3'
_refine_ls_weighting_scheme calc
_refine_ls_wR_factor_all 0.1314
_refine_ls_wR_factor_obs .1193
_reflns_number_observed 5275
_reflns_number_total 8049
_reflns_observed_criterion >2sigma(I)
_cod_data_source_file ab1521.cif
_cod_data_source_block omar37a
_cod_depositor_comments
;
The following automatic conversions were performed:

'_exptl_crystal_density_meas' value 'not measured' was changed to '?'
- the value is perceived as not measured.

Automatic conversion script
Id: cif_fix_values 3008 2015-01-20 13:52:24Z robertas 

The following automatic conversions were performed:

'_refine_ls_weighting_scheme' value 'calc w =
1/[\s^2^(Fo^2^)+(0.0808P)^2^] where P=(Fo^2^+2Fc^2^)/3' was changed
to 'calc'. New tag '_refine_ls_weighting_details' was created. The
value of the new tag was set to 'w = 1/[\s^2^(Fo^2^)+(0.0808P)^2^]
where P=(Fo^2^+2Fc^2^)/3'.

Automatic conversion script
Id: cif_fix_values 3143 2015-03-26 13:38:13Z robertas 
;
_cod_original_cell_volume 3541.1(5)
_cod_original_sg_symbol_H-M 'P 21/n'
_cod_database_code 2007575

loop_
_symmetry_equiv_pos_as_xyz
'x, y, z'
'-x+1/2, y+1/2, -z+1/2'
'-x, -y, -z'
'x-1/2, -y-1/2, z-1/2'

loop_
_atom_site_aniso_label
_atom_site_aniso_U_11
_atom_site_aniso_U_22
_atom_site_aniso_U_33
_atom_site_aniso_U_12
_atom_site_aniso_U_13
_atom_site_aniso_U_23
Ni .0517(2) .0560(2) .0435(2) .0071(2) .01369(13) .00780(15)
Cl .1089(7) .0919(7) .1111(8) .0285(6) .0542(6) .0296(6)
S1 .0721(4) .0703(5) .0510(4) .0161(4) .0161(3) .0134(3)
S2 .0810(5) .1351(9) .0684(5) .0495(6) .0389(4) .0439(6)
P1 .0503(3) .0535(4) .0481(3) .0044(3) .0124(3) .0015(3)
P2 .0617(4) .0547(4) .0462(3) .0108(3) .0158(3) .0076(3)
O1 .124(3) .159(3) .182(4) .040(3) .011(3) .073(3)
O2 .204(4) .158(3) .290(5) .066(3) .180(4) .116(4)
O3 .131(2) .125(2) .124(2) .060(2) .057(2) .031(2)
O4 .214(5) .189(4) .188(4) -.025(4) .096(4) -.072(4)
N .086(2) .107(2) .069(2) .009(2) .0344(14) .032(2)
C1 .069(2) .051(2) .063(2) .0047(13) .0247(14) .0070(13)
C2 .089(2) .072(2) .075(2) .000(2) .026(2) -.004(2)
C3 .124(4) .072(3) .112(3) -.018(3) .055(3) -.027(3)
C4 .126(4) .059(2) .160(5) .014(3) .083(4) .007(3)
C5 .094(3) .062(2) .142(4) .026(2) .046(3) .019(3)
C6 .075(2) .066(2) .088(3) .013(2) .022(2) .011(2)
C7 .074(2) .054(2) .0518(14) .0160(14) -.0001(13) .0025(13)
C8 .112(3) .095(3) .053(2) .010(2) .003(2) -.005(2)
C9 .149(4) .095(3) .075(3) .009(3) -.019(3) -.018(2)
C10 .106(3) .076(3) .120(4) .004(3) -.014(3) -.008(3)
C11 .083(3) .079(3) .122(4) -.001(2) .004(3) -.010(3)
C12 .076(2) .074(2) .084(2) .001(2) .011(2) -.012(2)
C13 .0540(14) .0545(15) .0479(13) .0087(12) .0075(11) .0037(12)
C14 .071(2) .058(2) .064(2) -.0011(15) .021(2) -.0006(15)
C15 .077(2) .062(2) .089(2) -.008(2) .010(2) -.005(2)
C16 .091(2) .087(2) .062(2) -.004(2) -.002(2) -.013(2)
C17 .091(2) .128(4) .056(2) -.006(2) .020(2) -.026(2)
C18 .065(2) .105(3) .060(2) -.005(2) .0168(15) -.017(2)
C19 .0524(14) .066(2) .0511(14) .0123(13) .0107(12) .0003(13)
C20 .112(3) .073(2) .070(2) .026(2) -.013(2) -.005(2)
C21 .154(4) .089(3) .089(3) .058(3) -.020(3) -.002(3)
C22 .100(3) .137(4) .075(2) .061(3) .004(2) .016(3)
C23 .068(2) .140(4) .069(2) .006(3) -.005(2) .000(3)
C24 .074(2) .086(3) .068(2) .001(2) .002(2) -.001(2)
C25 .091(2) .080(2) .060(2) .026(2) .033(2) .026(2)
C26 .094(3) .065(2) .115(3) .010(2) .055(2) .026(2)
C27 .081(2) .066(2) .092(3) -.018(2) .033(2) -.006(2)
C28 .062(2) .067(2) .078(2) -.004(2) .027(2) .006(2)
C29 .060(2) .075(2) .0498(14) -.0001(15) .0115(12) .0115(14)
C30 .180(5) .148(5) .117(4) .056(4) .087(4) .067(4)
C31A .165(11) .177(13) .290(19) .008(10) .043(12) .153(14)
C31B .55(4) .37(3) .088(8) .29(3) -.027(14) .065(12)
C32 .084(2) .170(5) .098(3) .003(3) .049(2) .040(3)
C33 .144(5) .262(8) .135(5) .079(6) .036(4) -.051(6)

loop_
_atom_site_label
_atom_site_fract_x
_atom_site_fract_y
_atom_site_fract_z
_atom_site_U_iso_or_equiv
_atom_site_thermal_displace_type
_atom_site_calc_flag
_atom_site_refinement_flags
_atom_site_occupancy
_atom_site_disorder_group
_atom_site_type_symbol
Ni .74206(2) .40134(4) .03080(2) .04972(12) Uani d . 1 . Ni
Cl .97168(6) .40600(12) -.21429(6) .0998(3) Uani d . 1 . Cl
S1 .77093(4) .25983(9) .11748(3) .0638(2) Uani d . 1 . S
S2 .65959(5) .46284(13) .08878(4) .0917(3) Uani d . 1 . S
P1 .83029(4) .32399(8) -.01611(3) .0502(2) Uani d . 1 . P
P2 .69092(4) .53333(8) -.05247(3) .0534(2) Uani d . 1 . P
O1 1.0057(2) .3494(5) -.1560(2) .1568(15) Uani d . 1 . O
O2 1.0206(2) .4804(5) -.2451(2) .201(2) Uani d . 1 . O
O3 .9174(2) .5011(4) -.20143(15) .1224(11) Uani d . 1 . O
O4 .9423(3) .2848(6) -.2499(2) .190(2) Uani d . 1 . O
N .6664(2) .2845(4) .19079(13) .0848(9) Uani d . 1 . N
C1 .6541(2) .7076(3) -.03166(14) .0594(7) Uani d . 1 . C
C2 .6869(2) .7850(4) .0221(2) .0773(9) Uani d . 1 . C
C3 .6601(3) .9227(5) .0357(3) .0984(14) Uani d . 1 . C
C4 .6022(3) .9786(5) -.0033(3) .108(2) Uani d . 1 . C
C5 .5698(3) .9051(5) -.0569(3) .0966(14) Uani d . 1 . C
C6 .5950(2) .7690(4) -.0716(2) .0758(9) Uani d . 1 . C
C7 .6140(2) .4320(3) -.09505(14) .0613(7) Uani d . 1 . C
C8 .6139(2) .3720(5) -.1570(2) .0880(11) Uani d . 1 . C
C9 .5556(3) .2829(5) -.1852(2) .111(2) Uani d . 1 . C
C10 .4998(3) .2550(5) -.1523(3) .1048(14) Uani d . 1 . C
C11 .5002(2) .3153(5) -.0928(3) .0960(13) Uani d . 1 . C
C12 .5571(2) .4013(4) -.0648(2) .0783(10) Uani d . 1 . C
C13 .79865(14) .2104(3) -.08712(12) .0523(6) Uani d . 1 . C
C14 .7350(2) .1361(4) -.0917(2) .0634(8) Uani d . 1 . C
C15 .7104(2) .0476(4) -.1438(2) .0769(9) Uani d . 1 . C
C16 .7491(2) .0330(5) -.1933(2) .0821(10) Uani d . 1 . C
C17 .8130(2) .1039(5) -.1891(2) .0908(12) Uani d . 1 . C
C18 .8381(2) .1933(5) -.1365(2) .0758(10) Uani d . 1 . C
C19 .89475(14) .2073(3) .03537(13) .0564(7) Uani d . 1 . C
C20 .8943(2) .0574(4) .0290(2) .0886(12) Uani d . 1 . C
C21 .9416(3) -.0289(6) .0707(2) .116(2) Uani d . 1 . C
C22 .9910(2) .0361(7) .1177(2) .105(2) Uani d . 1 . C
C23 .9925(2) .1823(7) .1251(2) .0942(13) Uani d . 1 . C
C24 .9438(2) .2705(5) .0844(2) .0772(9) Uani d . 1 . C
C25 .7440(2) .5851(4) -.1147(2) .0746(10) Uani d . 1 . C
C26 .8068(2) .6852(4) -.0912(2) .0872(11) Uani d . 1 . C
C27 .8595(2) .6282(4) -.0337(2) .0776(10) Uani d . 1 . C
C28 .8866(2) .4729(4) -.0407(2) .0674(8) Uani d . 1 . C
C29 .6946(2) .3265(4) .14097(13) .0615(7) Uani d . 1 . C
C30 .6993(3) .1648(6) .2335(2) .141(2) Uani d D 1 . C
H30A .6904(3) .1864(6) .2769(2) .080 Uiso calc PR .50 1 H
H30B .7507(3) .1720(6) .2353(2) .080 Uiso calc PR .50 1 H
H30C .7464(3) .1511(6) .2234(2) .080 Uiso d PR .50 . H
H30D .6735(3) .0751(6) .2224(2) .080 Uiso d PR .50 . H
C31A .6794(7) .0070(8) .2200(7) .210(8) Uani d PD .50 1 C
H31A .7064(7) -.0539(8) .2530(7) .315 Uiso calc PR .50 1 H
H31B .6899(7) -.0202(8) .1781(7) .315 Uiso calc PR .50 1 H
H31C .6291(7) -.0058(8) .2201(7) .315 Uiso calc PR .50 1 H
C31B .7242(12) .2195(16) .3015(4) .344(18) Uani d PD .50 2 C
H31D .7454(12) .1400(16) .3284(4) .515 Uiso calc PR .50 2 H
H31E .6841(12) .2577(16) .3187(4) .515 Uiso calc PR .50 2 H
H31F .7591(12) .2958(16) .3010(4) .515 Uiso calc PR .50 2 H
C32 .5989(2) .3501(6) .2055(2) .114(2) Uani d . 1 . C
H32A .5720(2) .2748(6) .2237(2) .136 Uiso calc R 1 . H
H32B .5700(2) .3837(6) .1652(2) .136 Uiso calc R 1 . H
C33 .6119(3) .4767(9) .2524(3) .179(3) Uani d . 1 . C
H33A .5669(3) .5145(9) .2601(3) .268 Uiso calc R 1 . H
H33B .6376(3) .5527(9) .2343(3) .268 Uiso calc R 1 . H
H33C .6397(3) .4437(9) .2928(3) .268 Uiso calc R 1 . H
H2 .7309(19) .745(4) .0533(17) .082(10) Uiso d . 1 . H
H3 .684(2) .972(5) .071(2) .107(14) Uiso d . 1 . H
H4 .579(3) 1.058(6) .001(3) .15(2) Uiso d . 1 . H
H5 .531(3) .948(6) -.078(2) .134(19) Uiso d . 1 . H
H6 .578(2) .730(5) -.105(2) .115(18) Uiso d . 1 . H
H8 .6544(18) .390(4) -.1810(17) .079(10) Uiso d . 1 . H
H9 .570(3) .231(6) -.234(3) .159(18) Uiso d . 1 . H
H10 .449(2) .181(4) -.1718(18) .099(11) Uiso d . 1 . H
H11 .468(3) .283(6) -.071(2) .14(2) Uiso d . 1 . H
H12 .558(2) .436(4) -.0295(18) .092(14) Uiso d . 1 . H
H14 .7137(17) .147(4) -.0645(16) .070(10) Uiso d . 1 . H
H15 .6677(19) -.004(5) -.1471(17) .094(12) Uiso d . 1 . H
H16 .7295(18) -.025(4) -.2294(17) .089(11) Uiso d . 1 . H
H17 .835(2) .106(4) -.2235(19) .090(11) Uiso d . 1 . H
H18 .877(2) .240(4) -.1329(18) .090(12) Uiso d . 1 . H
H20 .8574(18) .005(5) -.0039(17) .096(12) Uiso d . 1 . H
H21 .939(2) -.132(5) .0689(19) .101(13) Uiso d . 1 . H
H22 1.023(2) -.025(6) .141(2) .129(16) Uiso d . 1 . H
H23 1.0230(19) .237(4) .1535(18) .086(11) Uiso d . 1 . H
H24 .9463(15) .371(4) .0915(14) .058(9) Uiso d . 1 . H
H25A .7180(17) .620(4) -.1455(16) .074(11) Uiso d . 1 . H
H25B .7580(18) .486(4) -.1328(16) .089(11) Uiso d . 1 . H
H26A .838(2) .708(5) -.132(2) .122(14) Uiso d . 1 . H
H26B .7899(16) .785(4) -.0786(14) .069(9) Uiso d . 1 . H
H27A .8975(18) .678(4) -.0275(16) .076(10) Uiso d . 1 . H
H27B .8371(16) .634(3) .0046(15) .061(8) Uiso d . 1 . H
H28A .8922(16) .462(4) -.0839(15) .066(9) Uiso d . 1 . H
H28B .937(2) .460(4) -.0074(19) .104(12) Uiso d . 1 . H

loop_
_atom_type_symbol
_atom_type_description
_atom_type_scat_dispersion_real
_atom_type_scat_dispersion_imag
_atom_type_scat_source
C C 0.0033 0.0016 'International Tables Vol C Tables 4.2.6.8 and 6.1.1.4'
H H 0.0000 0.0000 'International Tables Vol C Tables 4.2.6.8 and 6.1.1.4'
N N 0.0061 0.0033 'International Tables Vol C Tables 4.2.6.8 and 6.1.1.4'
O O 0.0106 0.0060 'International Tables Vol C Tables 4.2.6.8 and 6.1.1.4'
P P 0.1023 0.0942 'International Tables Vol C Tables 4.2.6.8 and 6.1.1.4'
S S 0.1246 0.1234 'International Tables Vol C Tables 4.2.6.8 and 6.1.1.4'
Cl Cl 0.1484 0.1585 'International Tables Vol C Tables 4.2.6.8 and 6.1.1.4'
Ni Ni 0.3393 1.1124 'International Tables Vol C Tables 4.2.6.8 and 6.1.1.4'

loop_
_geom_angle_atom_site_label_1
_geom_angle_atom_site_label_2
_geom_angle_atom_site_label_3
_geom_angle
_geom_angle_publ_flag
P2 Ni P1 95.12(3) yes
P2 Ni S2 92.10(3) ?
P1 Ni S2 172.77(3) ?
P2 Ni S1 168.31(3) ?
P1 Ni S1 94.46(3) ?
S2 Ni S1 78.38(3) yes
O1 Cl O4 104.9(3) ?
O1 Cl O2 110.0(3) ?
O4 Cl O2 112.1(3) ?
O1 Cl O3 108.0(2) ?
O4 Cl O3 110.6(3) ?
O2 Cl O3 110.9(2) ?
C29 S1 Ni 85.74(10) yes
C29 S2 Ni 86.02(10) yes
C13 P1 C19 103.91(13) ?
C13 P1 C28 108.35(15) ?
C19 P1 C28 103.32(15) ?
C13 P1 Ni 112.08(9) ?
C19 P1 Ni 114.18(9) ?
C28 P1 Ni 114.13(11) ?
C1 P2 C7 104.50(14) ?
C1 P2 C25 103.0(2) ?
C7 P2 C25 106.0(2) ?
C1 P2 Ni 115.15(10) ?
C7 P2 Ni 108.32(9) ?
C25 P2 Ni 118.63(13) ?
C29 N C30 120.5(3) ?
C29 N C32 122.1(3) ?
C30 N C32 117.4(3) ?
C2 C1 C6 118.9(3) ?
C2 C1 P2 120.2(2) ?
C6 C1 P2 120.7(3) ?
C1 C2 C3 119.7(4) ?
C4 C3 C2 120.1(5) ?
C3 C4 C5 121.1(4) ?
C4 C5 C6 120.1(5) ?
C5 C6 C1 120.0(4) ?
C12 C7 C8 118.0(4) ?
C12 C7 P2 120.4(3) ?
C8 C7 P2 121.3(3) ?
C7 C8 C9 118.9(4) ?
C10 C9 C8 120.7(4) ?
C11 C10 C9 119.7(5) ?
C10 C11 C12 119.9(5) ?
C7 C12 C11 122.7(4) ?
C14 C13 C18 118.4(3) ?
C14 C13 P1 119.9(2) ?
C18 C13 P1 121.7(2) ?
C15 C14 C13 121.4(3) ?
C14 C15 C16 120.0(4) ?
C17 C16 C15 119.5(4) ?
C16 C17 C18 120.6(4) ?
C13 C18 C17 120.1(3) ?
C20 C19 C24 118.6(3) ?
C20 C19 P1 122.1(2) ?
C24 C19 P1 119.3(3) ?
C19 C20 C21 120.9(4) ?
C22 C21 C20 119.6(5) ?
C23 C22 C21 120.8(4) ?
C22 C23 C24 120.2(4) ?
C19 C24 C23 120.0(4) ?
C26 C25 P2 115.0(3) yes
C25 C26 C27 115.1(3) yes
C26 C27 C28 115.4(3) yes
C27 C28 P1 115.7(2) yes
N C29 S2 123.5(3) yes
N C29 S1 127.2(2) yes
S2 C29 S1 109.21(15) yes
N C30 C31B 110.8(6) ?
N C30 C31A 121.9(7) ?
N C32 C33 113.0(4) ?

loop_
_geom_bond_atom_site_label_1
_geom_bond_atom_site_label_2
_geom_bond_site_symmetry_2
_geom_bond_distance
_geom_bond_publ_flag
Ni P2 . 2.1932(8) yes
Ni P1 . 2.1945(7) yes
Ni S2 . 2.2075(8) yes
Ni S1 . 2.2089(8) yes
Cl O1 . 1.373(4) yes
Cl O4 . 1.391(5) yes
Cl O2 . 1.392(3) yes
Cl O3 . 1.406(3) yes
S1 C29 . 1.717(3) yes
S2 C29 . 1.707(3) yes
P1 C13 . 1.819(3) yes
P1 C19 . 1.821(3) yes
P1 C28 . 1.852(3) yes
P2 C1 . 1.816(3) yes
P2 C7 . 1.821(3) yes
P2 C25 . 1.836(3) yes
N C29 . 1.305(4) yes
N C30 . 1.475(5) yes
N C32 . 1.490(5) yes
C1 C2 . 1.377(5) ?
C1 C6 . 1.391(5) ?
C2 C3 . 1.399(5) ?
C3 C4 . 1.348(7) ?
C4 C5 . 1.354(7) ?
C5 C6 . 1.382(5) ?
C7 C12 . 1.369(5) ?
C7 C8 . 1.401(4) ?
C8 C9 . 1.412(6) ?
C9 C10 . 1.380(7) ?
C10 C11 . 1.355(7) ?
C11 C12 . 1.378(6) ?
C13 C14 . 1.372(4) ?
C13 C18 . 1.382(4) ?
C14 C15 . 1.367(5) ?
C15 C16 . 1.373(5) ?
C16 C17 . 1.362(6) ?
C17 C18 . 1.382(5) ?
C19 C20 . 1.371(5) ?
C19 C24 . 1.381(4) ?
C20 C21 . 1.381(5) ?
C21 C22 . 1.367(7) ?
C22 C23 . 1.339(7) ?
C23 C24 . 1.395(5) ?
C25 C26 . 1.512(6) ?
C26 C27 . 1.512(6) ?
C27 C28 . 1.520(5) ?
C30 C31B . 1.4991(10) ?
C30 C31A . 1.4996(10) ?
C32 C33 . 1.504(8) ?

loop_
_geom_torsion_atom_site_label_1
_geom_torsion_atom_site_label_2
_geom_torsion_atom_site_label_3
_geom_torsion_atom_site_label_4
_geom_torsion
P2 Ni S1 C29 -30.7(2)
P1 Ni S1 C29 -175.65(11)
S2 Ni S1 C29 5.27(11)
P2 Ni S2 C29 167.86(11)
P1 Ni S2 C29 -12.6(4)
S1 Ni S2 C29 -5.30(11)
P2 Ni P1 C13 -64.06(10)
S2 Ni P1 C13 116.5(3)
S1 Ni P1 C13 109.24(10)
P2 Ni P1 C19 178.13(11)
S2 Ni P1 C19 -1.4(4)
S1 Ni P1 C19 -8.57(11)
P2 Ni P1 C28 59.58(14)
S2 Ni P1 C28 -119.9(4)
S1 Ni P1 C28 -127.12(14)
P1 Ni P2 C1 -141.26(11)
S2 Ni P2 C1 38.67(11)
S1 Ni P2 C1 73.8(2)
P1 Ni P2 C7 102.19(11)
S2 Ni P2 C7 -77.87(11)
S1 Ni P2 C7 -42.8(2)
P1 Ni P2 C25 -18.6(2)
S2 Ni P2 C25 161.3(2)
S1 Ni P2 C25 -163.6(2)
C7 P2 C1 C2 152.2(3)
C25 P2 C1 C2 -97.2(3)
Ni P2 C1 C2 33.5(3)
C7 P2 C1 C6 -31.6(3)
C25 P2 C1 C6 79.0(3)
Ni P2 C1 C6 -150.3(2)
C6 C1 C2 C3 0.5(5)
P2 C1 C2 C3 176.7(3)
C1 C2 C3 C4 0.5(6)
C2 C3 C4 C5 -1.4(7)
C3 C4 C5 C6 1.4(7)
C4 C5 C6 C1 -0.4(6)
C2 C1 C6 C5 -0.5(5)
P2 C1 C6 C5 -176.8(3)
C1 P2 C7 C12 -59.4(3)
C25 P2 C7 C12 -167.8(3)
Ni P2 C7 C12 63.9(3)
C1 P2 C7 C8 126.4(3)
C25 P2 C7 C8 18.0(3)
Ni P2 C7 C8 -110.3(3)
C12 C7 C8 C9 -0.2(5)
P2 C7 C8 C9 174.2(3)
C7 C8 C9 C10 -0.2(6)
C8 C9 C10 C11 1.0(7)
C9 C10 C11 C12 -1.5(7)
C8 C7 C12 C11 -0.4(5)
P2 C7 C12 C11 -174.8(3)
C10 C11 C12 C7 1.3(6)
C19 P1 C13 C14 98.5(2)
C28 P1 C13 C14 -152.1(2)
Ni P1 C13 C14 -25.2(3)
C19 P1 C13 C18 -79.7(3)
C28 P1 C13 C18 29.7(3)
Ni P1 C13 C18 156.5(2)
C18 C13 C14 C15 -0.4(5)
P1 C13 C14 C15 -178.7(3)
C13 C14 C15 C16 -0.7(5)
C14 C15 C16 C17 1.8(6)
C15 C16 C17 C18 -1.8(7)
C14 C13 C18 C17 0.4(5)
P1 C13 C18 C17 178.7(3)
C16 C17 C18 C13 0.7(6)
C13 P1 C19 C20 -21.0(3)
C28 P1 C19 C20 -134.1(3)
Ni P1 C19 C20 101.4(3)
C13 P1 C19 C24 161.9(2)
C28 P1 C19 C24 48.8(3)
Ni P1 C19 C24 -75.7(3)
C24 C19 C20 C21 0.2(6)
P1 C19 C20 C21 -176.9(4)
C19 C20 C21 C22 -2.0(7)
C20 C21 C22 C23 2.2(8)
C21 C22 C23 C24 -0.6(7)
C20 C19 C24 C23 1.4(5)
P1 C19 C24 C23 178.6(3)
C22 C23 C24 C19 -1.2(6)
C1 P2 C25 C26 64.2(3)
C7 P2 C25 C26 173.7(3)
Ni P2 C25 C26 -64.4(3)
P2 C25 C26 C27 55.8(4)
C25 C26 C27 C28 51.1(4)
C26 C27 C28 P1 -86.7(4)
C13 P1 C28 C27 118.0(3)
C19 P1 C28 C27 -132.2(3)
Ni P1 C28 C27 -7.6(3)
C30 N C29 S2 179.4(4)
C32 N C29 S2 1.8(5)
C30 N C29 S1 -1.5(6)
C32 N C29 S1 -179.1(3)
Ni S2 C29 N -173.7(3)
Ni S2 C29 S1 7.09(15)
Ni S1 C29 N 173.7(3)
Ni S1 C29 S2 -7.08(15)
C29 N C30 C31B 117.3(11)
C32 N C30 C31B -65.0(11)
C29 N C30 C31A -89.1(9)
C32 N C30 C31A 88.7(8)
C29 N C32 C33 -93.1(5)
C30 N C32 C33 89.3(6)
